data_7711583
loop_
_publ_author_name
'Tzeng, Biing-Chiau'
'Wu, Chung-Lun'
'Hung, Jun-Wei'
'Chien, Su-Ying'
'Lee, Gene-Hsiang'

_publ_section_title
;
 Supramolecular assembly and structural transformation of d10-metal
 complexes containing (aza-15-crown-5)dithiocarbamate
;
_journal_name_full 'Dalton Transactions'
_journal_paper_doi 10.1039/D2DT02768B
_journal_year 2022
_chemical_formula_sum 'C22 H40 Ag K N2 O8 S4'
_chemical_formula_weight 735.77
_space_group_crystal_system hexagonal
_space_group_IT_number 179
_space_group_name_Hall 'P 65 2 (0 0 1)'
_space_group_name_H-M_alt 'P 65 2 2'
_atom_sites_solution_hydrogens geom
_audit_creation_method SHELXL-2018/3
_audit_update_record
;
2022-08-06 deposited with the CCDC.	2022-10-13 downloaded from the CCDC.
;
_cell_angle_alpha 90
_cell_angle_beta 90
_cell_angle_gamma 120
_cell_formula_units_Z 6
_cell_length_a 9.656(2)
_cell_length_b 9.656(2)
_cell_length_c 57.87(2)
_cell_measurement_reflns_used 3497
_cell_measurement_temperature 173(2)
_cell_measurement_theta_max 25.498
_cell_measurement_theta_min 2.112
_cell_volume 4673(2)
_computing_cell_refinement 'Bruker SAINT'
_computing_data_collection 'Bruker APEX2'
_computing_data_reduction 'Bruker SAINT'
_computing_molecular_graphics 'Bruker SHELXTL'
_computing_publication_material 'Bruker SHELXTL'
_computing_structure_refinement 'SHELXL-2018/3 (Sheldrick, 2018)'
_computing_structure_solution 'SHELXT (Sheldrick 2015)'
_diffrn_ambient_temperature 173(2)
_diffrn_measured_fraction_theta_full 0.998
_diffrn_measured_fraction_theta_max 0.999
_diffrn_measurement_device_type 'Bruker SMART APEX-II CCD'
_diffrn_measurement_method '\f and \w scans'
_diffrn_radiation_type MoK\a
_diffrn_radiation_wavelength 0.71073
_diffrn_reflns_av_R_equivalents 0.0469
_diffrn_reflns_av_unetI/netI 0.0222
_diffrn_reflns_Laue_measured_fraction_full 0.998
_diffrn_reflns_Laue_measured_fraction_max 0.999
_diffrn_reflns_limit_h_max 12
_diffrn_reflns_limit_h_min -12
_diffrn_reflns_limit_k_max 12
_diffrn_reflns_limit_k_min -12
_diffrn_reflns_limit_l_max 74
_diffrn_reflns_limit_l_min -74
_diffrn_reflns_number 36217
_diffrn_reflns_point_group_measured_fraction_full 0.999
_diffrn_reflns_point_group_measured_fraction_max 0.999
_diffrn_reflns_theta_full 25.242
_diffrn_reflns_theta_max 27.497
_diffrn_reflns_theta_min 2.535
_exptl_absorpt_coefficient_mu 1.093
_exptl_absorpt_correction_T_max 0.8732
_exptl_absorpt_correction_T_min 0.8021
_exptl_absorpt_correction_type multi-scan
_exptl_absorpt_process_details 'Bruker SADABS'
_exptl_crystal_colour yellow
_exptl_crystal_density_diffrn 1.569
_exptl_crystal_description block
_exptl_crystal_F_000 2280
_exptl_crystal_size_max 0.180
_exptl_crystal_size_mid 0.140
_exptl_crystal_size_min 0.120
_refine_diff_density_max 0.801
_refine_diff_density_min -0.461
_refine_diff_density_rms 0.104
_refine_ls_abs_structure_details
; 
 Flack x determined using 1116 quotients [(I+)-(I-)]/[(I+)+(I-)] 
 (Parsons, Flack and Wagner, Acta Cryst. B69 (2013) 249-259). 
;
_refine_ls_abs_structure_Flack 0.024(12)
_refine_ls_extinction_method none
_refine_ls_goodness_of_fit_ref 1.336
_refine_ls_hydrogen_treatment constr
_refine_ls_matrix_type full
_refine_ls_number_parameters 186
_refine_ls_number_reflns 3589
_refine_ls_number_restraints 36
_refine_ls_restrained_S_all 1.351
_refine_ls_R_factor_all 0.0666
_refine_ls_R_factor_gt 0.0648
_refine_ls_shift/su_max 0.008
_refine_ls_shift/su_mean 0.001
_refine_ls_structure_factor_coef Fsqd
_refine_ls_weighting_details 'w=1/[\s^2^(Fo^2^)+(0.0475P)^2^+11.1122P] where P=(Fo^2^+2Fc^2^)/3'
_refine_ls_weighting_scheme calc
_refine_ls_wR_factor_gt 0.1479
_refine_ls_wR_factor_ref 0.1488
_reflns_Friedel_coverage 0.571
_reflns_Friedel_fraction_full 1.000
_reflns_Friedel_fraction_max 1.000
_reflns_number_gt 3495
_reflns_number_total 3589
_reflns_threshold_expression 'I > 2\s(I)'
_cod_data_source_file d2dt02768b2.cif
_cod_data_source_block hjw02_Lee
_cod_original_cell_volume 4672(3)
_cod_database_code 7711583
_shelx_shelxl_version_number 2018/3
_shelx_space_group_comment
; 
The symmetry employed for this shelxl refinement is uniquely defined 
by the following loop, which should always be used as a source of 
symmetry information in preference to the above space-group names. 
They are only intended as comments. 
;
_shelx_estimated_absorpt_t_min 0.827
_shelx_estimated_absorpt_t_max 0.880

loop_
_space_group_symop_operation_xyz
'x, y, z'
'-y, x-y, z+2/3'
'-x+y, -x, z+1/3'
'-x, -y, z+1/2'
'y, -x+y, z+1/6'
'x-y, x, z+5/6'
'y, x, -z+2/3'
'x-y, -y, -z'
'-x, -x+y, -z+1/3'
'-y, -x, -z+1/6'
'-x+y, y, -z+1/2'
'x, x-y, -z+5/6'

loop_
_atom_site_label
_atom_site_type_symbol
_atom_site_fract_x
_atom_site_fract_y
_atom_site_fract_z
_atom_site_U_iso_or_equiv
_atom_site_adp_type
_atom_site_occupancy
_atom_site_site_symmetry_order
_atom_site_calc_flag
_atom_site_refinement_flags_posn
_atom_site_refinement_flags_adp
_atom_site_refinement_flags_occupancy
_atom_site_disorder_assembly
_atom_site_disorder_group
Ag1 Ag 0.25103(11) 1.000000 0.000000 0.0478(3) Uani 1 2 d S T P . .
K1 K -0.13718(13) 0.13718(13) 0.083333 0.0330(5) Uani 1 2 d S T P A .
S1 S 0.0786(2) 0.8047(2) 0.02991(3) 0.0358(4) Uani 1 1 d . . . . .
S2 S 0.2429(3) 0.7090(2) -0.00449(3) 0.0390(4) Uani 1 1 d . . . . .
O1 O -0.1026(9) 0.4425(7) 0.08694(8) 0.0538(18) Uani 1 1 d D . . . .
O2 O -0.0152(7) 0.3067(7) 0.12406(9) 0.0474(14) Uani 1 1 d D . . . .
O3 O 0.1680(8) 0.2307(10) 0.09627(9) 0.0604(19) Uani 1 1 d D . . . .
O4 O 0.1299(8) 0.2787(9) 0.04923(10) 0.0590(18) Uani 1 1 d D . . . .
N1 N 0.0380(7) 0.5135(7) 0.02721(9) 0.0331(13) Uani 1 1 d . . . . .
C1 C -0.0695(10) 0.4730(9) 0.04719(12) 0.0383(17) Uani 1 1 d . . . . .
H1A H -0.141451 0.355649 0.047679 0.046 Uiso 1 1 calc R U . . .
H1B H -0.136717 0.522911 0.045157 0.046 Uiso 1 1 calc R U . . .
C2 C 0.0179(11) 0.5272(10) 0.06979(11) 0.0428(18) Uani 1 1 d . . . . .
H2A H 0.103659 0.499711 0.070767 0.051 Uiso 1 1 calc R U . . .
H2B H 0.065702 0.644201 0.071711 0.051 Uiso 1 1 calc R U . . .
C3 C -0.0768(15) 0.5018(16) 0.10979(16) 0.046(3) Uani 0.739(13) 1 d D U P A 1
H3A H -0.176543 0.443660 0.118897 0.056 Uiso 0.739(13) 1 calc R U P A 1
H3B H -0.043363 0.616819 0.109730 0.056 Uiso 0.739(13) 1 calc R U P A 1
C4 C 0.0531(14) 0.4775(11) 0.1203(2) 0.044(3) Uani 0.739(13) 1 d D U P A 1
H4A H 0.145997 0.518032 0.109776 0.053 Uiso 0.739(13) 1 calc R U P A 1
H4B H 0.089369 0.535811 0.135183 0.053 Uiso 0.739(13) 1 calc R U P A 1
C3' C -0.031(5) 0.534(4) 0.1069(4) 0.046(3) Uani 0.261(13) 1 d D . P A 2
H3'A H -0.102262 0.572066 0.112746 0.056 Uiso 0.261(13) 1 calc R U P A 2
H3'B H 0.069808 0.629690 0.102028 0.056 Uiso 0.261(13) 1 calc R U P A 2
C4' C 0.009(5) 0.460(3) 0.1272(5) 0.044(3) Uani 0.261(13) 1 d D . P A 2
H4'A H 0.122700 0.531354 0.131256 0.053 Uiso 0.261(13) 1 calc R U P A 2
H4'B H -0.055832 0.457615 0.140578 0.053 Uiso 0.261(13) 1 calc R U P A 2
C5 C 0.0987(12) 0.2696(13) 0.13357(14) 0.056(2) Uani 1 1 d . . . . .
H5A H 0.043623 0.154652 0.137641 0.067 Uiso 1 1 calc R U . . .
H5B H 0.142616 0.331562 0.147986 0.067 Uiso 1 1 calc R U . . .
C6 C 0.2328(11) 0.3050(12) 0.11763(15) 0.054(2) Uani 1 1 d . . . . .
H6A H 0.300451 0.421968 0.115492 0.064 Uiso 1 1 calc R U . . .
H6B H 0.299960 0.263711 0.124144 0.064 Uiso 1 1 calc R U . . .
C7 C 0.2938(13) 0.2887(16) 0.07952(18) 0.055(3) Uani 0.739(13) 1 d D U P A 1
H7A H 0.375645 0.260901 0.084128 0.066 Uiso 0.739(13) 1 calc R U P A 1
H7B H 0.345757 0.406470 0.078134 0.066 Uiso 0.739(13) 1 calc R U P A 1
C8 C 0.2175(17) 0.2093(18) 0.0566(2) 0.060(3) Uani 0.739(13) 1 d D U P A 1
H8A H 0.300925 0.227103 0.045159 0.072 Uiso 0.739(13) 1 calc R U P A 1
H8B H 0.146906 0.092659 0.058768 0.072 Uiso 0.739(13) 1 calc R U P A 1
C7' C 0.229(4) 0.165(4) 0.0800(4) 0.055(3) Uani 0.261(13) 1 d D . P A 2
H7'A H 0.147826 0.055073 0.075528 0.066 Uiso 0.261(13) 1 calc R U P A 2
H7'B H 0.326461 0.167620 0.085607 0.066 Uiso 0.261(13) 1 calc R U P A 2
C8' C 0.264(3) 0.285(5) 0.0604(6) 0.060(3) Uani 0.261(13) 1 d D . P A 2
H8'A H 0.331708 0.393920 0.066585 0.072 Uiso 0.261(13) 1 calc R U P A 2
H8'B H 0.327807 0.267335 0.048509 0.072 Uiso 0.261(13) 1 calc R U P A 2
C9 C 0.1760(13) 0.3551(11) 0.02724(14) 0.058(3) Uani 1 1 d . . . . .
H9A H 0.197387 0.287546 0.016621 0.069 Uiso 1 1 calc R U . . .
H9B H 0.276388 0.458636 0.028965 0.069 Uiso 1 1 calc R U . . .
C10 C 0.0525(12) 0.3833(9) 0.01703(13) 0.047(2) Uani 1 1 d . . . . .
H10A H 0.075782 0.405755 0.000349 0.057 Uiso 1 1 calc R U . . .
H10B H -0.052107 0.283710 0.018384 0.057 Uiso 1 1 calc R U . . .
C11 C 0.1137(8) 0.6600(8) 0.01822(10) 0.0299(14) Uani 1 1 d . . . . .

loop_
_atom_site_aniso_label
_atom_site_aniso_U_11
_atom_site_aniso_U_22
_atom_site_aniso_U_33
_atom_site_aniso_U_23
_atom_site_aniso_U_13
_atom_site_aniso_U_12
Ag1 0.0557(5) 0.0370(5) 0.0444(5) 0.0196(4) 0.00979(18) 0.0185(2)
K1 0.0312(7) 0.0312(7) 0.0345(10) -0.0033(7) -0.0033(7) 0.0140(9)
S1 0.0406(9) 0.0304(9) 0.0373(9) 0.0092(7) 0.0110(7) 0.0184(8)
S2 0.0487(11) 0.0425(10) 0.0280(8) 0.0084(7) 0.0099(8) 0.0244(9)
O1 0.097(5) 0.044(3) 0.023(2) 0.004(2) 0.017(3) 0.037(4)
O2 0.058(4) 0.068(4) 0.030(2) -0.010(3) -0.010(2) 0.042(3)
O3 0.053(4) 0.109(6) 0.039(3) -0.012(3) -0.005(3) 0.055(4)
O4 0.076(4) 0.084(5) 0.042(3) 0.020(3) 0.026(3) 0.059(4)
N1 0.041(4) 0.026(3) 0.025(2) -0.001(2) -0.003(2) 0.010(3)
C1 0.047(4) 0.026(3) 0.032(3) 0.006(3) 0.005(3) 0.011(3)
C2 0.060(6) 0.040(4) 0.027(3) 0.004(3) 0.002(3) 0.024(4)
C3 0.055(6) 0.044(5) 0.041(4) 0.001(4) 0.012(4) 0.025(4)
C4 0.048(5) 0.049(4) 0.042(5) -0.024(4) -0.001(4) 0.029(4)
C3' 0.055(6) 0.044(5) 0.041(4) 0.001(4) 0.012(4) 0.025(4)
C4' 0.048(5) 0.049(4) 0.042(5) -0.024(4) -0.001(4) 0.029(4)
C5 0.076(6) 0.072(6) 0.032(4) -0.010(4) -0.019(4) 0.045(6)
C6 0.052(5) 0.059(6) 0.055(5) -0.009(4) -0.016(4) 0.032(5)
C7 0.050(5) 0.062(5) 0.062(5) -0.003(4) 0.005(4) 0.035(4)
C8 0.065(6) 0.065(6) 0.062(5) 0.004(5) 0.013(4) 0.043(5)
C7' 0.050(5) 0.062(5) 0.062(5) -0.003(4) 0.005(4) 0.035(4)
C8' 0.065(6) 0.065(6) 0.062(5) 0.004(5) 0.013(4) 0.043(5)
C9 0.089(7) 0.049(5) 0.045(4) 0.011(4) 0.034(5) 0.042(5)
C10 0.079(6) 0.029(4) 0.030(3) 0.001(3) 0.002(4) 0.024(4)
C11 0.030(3) 0.033(3) 0.022(3) -0.003(3) -0.009(3) 0.012(3)

loop_
_atom_type_symbol
_atom_type_description
_atom_type_scat_dispersion_real
_atom_type_scat_dispersion_imag
_atom_type_scat_source
C C 0.0033 0.0016 'International Tables Vol C Tables 4.2.6.8 and 6.1.1.4'
H H 0.0000 0.0000 'International Tables Vol C Tables 4.2.6.8 and 6.1.1.4'
N N 0.0061 0.0033 'International Tables Vol C Tables 4.2.6.8 and 6.1.1.4'
O O 0.0106 0.0060 'International Tables Vol C Tables 4.2.6.8 and 6.1.1.4'
S S 0.1246 0.1234 'International Tables Vol C Tables 4.2.6.8 and 6.1.1.4'
K K 0.2009 0.2494 'International Tables Vol C Tables 4.2.6.8 and 6.1.1.4'
Ag Ag -0.8971 1.1015 'International Tables Vol C Tables 4.2.6.8 and 6.1.1.4'

loop_
_geom_angle_atom_site_label_1
_geom_angle_atom_site_label_2
_geom_angle_atom_site_label_3
_geom_angle
_geom_angle_site_symmetry_1
_geom_angle_site_symmetry_3
_geom_angle_publ_flag
S1 Ag1 S1 146.21(10) 8_675 . ?
S1 Ag1 S2 68.24(6) 8_675 8_675 ?
S1 Ag1 S2 130.36(6) . 8_675 ?
S1 Ag1 S2 130.36(6) 8_675 . ?
S1 Ag1 S2 68.25(6) . . ?
S2 Ag1 S2 123.07(10) 8_675 . ?
O3 K1 O3 98.8(3) 10 . ?
O3 K1 O2 60.02(17) 10 10 ?
O3 K1 O2 133.33(17) . 10 ?
O3 K1 O2 133.32(17) 10 . ?
O3 K1 O2 60.02(17) . . ?
O2 K1 O2 163.5(2) 10 . ?
O3 K1 O1 163.8(2) 10 . ?
O3 K1 O1 95.2(2) . . ?
O2 K1 O1 104.16(18) 10 . ?
O2 K1 O1 61.57(16) . . ?
O3 K1 O1 95.2(2) 10 10 ?
O3 K1 O1 163.8(2) . 10 ?
O2 K1 O1 61.57(16) 10 10 ?
O2 K1 O1 104.16(18) . 10 ?
O1 K1 O1 72.3(3) . 10 ?
O3 K1 O4 93.3(2) 10 . ?
O3 K1 O4 58.97(18) . . ?
O2 K1 O4 79.86(19) 10 . ?
O2 K1 O4 106.08(19) . . ?
O1 K1 O4 86.93(18) . . ?
O1 K1 O4 128.49(16) 10 . ?
O3 K1 O4 58.97(18) 10 10 ?
O3 K1 O4 93.3(2) . 10 ?
O2 K1 O4 106.08(19) 10 10 ?
O2 K1 O4 79.86(19) . 10 ?
O1 K1 O4 128.49(16) . 10 ?
O1 K1 O4 86.92(18) 10 10 ?
O4 K1 O4 138.8(2) . 10 ?
O3 K1 C2 83.7(2) 10 10 ?
O3 K1 C2 150.05(16) . 10 ?
O2 K1 C2 73.64(17) 10 10 ?
O2 K1 C2 96.60(18) . 10 ?
O1 K1 C2 88.2(2) . 10 ?
O1 K1 C2 24.66(18) 10 10 ?
O4 K1 C2 150.97(18) . 10 ?
O4 K1 C2 62.33(19) 10 10 ?
O3 K1 C7' 23.4(5) 10 10 ?
O3 K1 C7' 80.8(6) . 10 ?
O2 K1 C7' 83.3(5) 10 10 ?
O2 K1 C7' 110.7(5) . 10 ?
O1 K1 C7' 172.2(4) . 10 ?
O1 K1 C7' 110.2(5) 10 10 ?
O4 K1 C7' 96.6(5) . 10 ?
O4 K1 C7' 45.7(5) 10 10 ?
C2 K1 C7' 91.9(5) 10 10 ?
O3 K1 C8 42.6(2) 10 10 ?
O3 K1 C8 81.7(3) . 10 ?
O2 K1 C8 100.0(2) 10 10 ?
O2 K1 C8 91.2(2) . 10 ?
O1 K1 C8 149.1(2) . 10 ?
O1 K1 C8 103.5(3) 10 10 ?
O4 K1 C8 116.4(3) . 10 ?
O4 K1 C8 23.0(2) 10 10 ?
C2 K1 C8 80.3(3) 10 10 ?
C7' K1 C8 24.0(5) 10 10 ?
O3 K1 C5 41.8(2) 10 10 ?
O3 K1 C5 115.2(2) . 10 ?
O2 K1 C5 22.50(19) 10 10 ?
O2 K1 C5 174.0(2) . 10 ?
O1 K1 C5 123.81(19) . 10 ?
O1 K1 C5 80.9(2) 10 10 ?
O4 K1 C5 72.6(2) . 10 ?
O4 K1 C5 97.2(2) 10 10 ?
C2 K1 C5 86.6(2) 10 10 ?
C7' K1 C5 63.9(5) 10 10 ?
C8 K1 C5 84.3(2) 10 10 ?
C11 S1 Ag1 90.7(2) . . ?
C11 S2 Ag1 81.7(2) . . ?
C3' O1 C2 101.9(19) . . ?
C3 O1 C2 119.2(8) . . ?
C3' O1 K1 118.9(14) . . ?
C3 O1 K1 113.6(6) . . ?
C2 O1 K1 100.6(4) . . ?
C4' O2 C5 118.5(17) . . ?
C5 O2 C4 111.9(7) . . ?
C4' O2 K1 122.3(13) . . ?
C5 O2 K1 109.4(5) . . ?
C4 O2 K1 111.2(6) . . ?
C6 O3 C7' 129.4(16) . . ?
C6 O3 C7 108.7(8) . . ?
C6 O3 K1 122.8(5) . . ?
C7' O3 K1 106.8(16) . . ?
C7 O3 K1 120.7(6) . . ?
C8 O4 C9 114.7(8) . . ?
C8' O4 C9 109.9(14) . . ?
C8 O4 K1 99.9(7) . . ?
C8' O4 K1 106.3(14) . . ?
C9 O4 K1 143.4(6) . . ?
C11 N1 C10 121.4(6) . . ?
C11 N1 C1 121.9(6) . . ?
C10 N1 C1 116.6(6) . . ?
N1 C1 C2 113.2(7) . . ?
O1 C2 C1 104.5(7) . . ?
O1 C3 C4 107.9(9) . . ?
O2 C4 C3 107.1(10) . . ?
O1 C3' C4' 120(3) . . ?
O2 C4' C3' 117(2) . . ?
O2 C5 C6 113.3(7) . . ?
O3 C6 C5 108.3(7) . . ?
O3 C7 C8 106.8(9) . . ?
O4 C8 C7 106.5(9) . . ?
O3 C7' C8' 98(2) . . ?
O4 C8' C7' 117(2) . . ?
O4 C9 C10 112.4(7) . . ?
N1 C10 C9 115.7(7) . . ?
N1 C11 S2 122.1(5) . . ?
N1 C11 S1 118.7(5) . . ?
S2 C11 S1 119.2(4) . . ?

loop_
_geom_bond_atom_site_label_1
_geom_bond_atom_site_label_2
_geom_bond_distance
_geom_bond_site_symmetry_2
_geom_bond_publ_flag
Ag1 S1 2.4865(18) 8_675 ?
Ag1 S1 2.4865(18) . ?
Ag1 S2 2.784(2) 8_675 ?
Ag1 S2 2.784(2) . ?
K1 O3 2.720(6) 10 ?
K1 O3 2.720(6) . ?
K1 O2 2.774(5) 10 ?
K1 O2 2.774(5) . ?
K1 O1 2.803(6) . ?
K1 O1 2.804(6) 10 ?
K1 O4 2.981(6) . ?
K1 O4 2.981(6) 10 ?
K1 C2 3.376(8) 10 ?
K1 C7' 3.41(3) 10 ?
K1 C8 3.496(13) 10 ?
K1 C5 3.516(8) 10 ?
S1 C11 1.732(7) . ?
S2 C11 1.708(7) . ?
O1 C3' 1.407(13) . ?
O1 C3 1.412(9) . ?
O1 C2 1.434(10) . ?
O2 C4' 1.389(12) . ?
O2 C5 1.426(10) . ?
O2 C4 1.454(9) . ?
O3 C6 1.409(10) . ?
O3 C7' 1.412(12) . ?
O3 C7 1.431(9) . ?
O4 C8 1.384(10) . ?
O4 C8' 1.421(13) . ?
O4 C9 1.426(9) . ?
N1 C11 1.331(9) . ?
N1 C10 1.456(9) . ?
N1 C1 1.471(9) . ?
C1 C2 1.501(10) . ?
C3 C4 1.514(10) . ?
C3' C4' 1.520(13) . ?
C5 C6 1.483(13) . ?
C7 C8 1.523(11) . ?
C7' C8' 1.530(13) . ?
C9 C10 1.474(13) . ?
